data_7714992
loop_
_publ_author_name
'Li, Ting-Ya'
'Su, Shao-Dong'
'He, Yong'
'Wu, Xin-Tao'
'Sheng, Tian-Lu'

_publ_section_title
;
 Syntheses, crystal structures and MMCT properties of diruthenium-based
 cyanido-bridged RuV/VI2-NC-Ru<sup>II</sup> complexes.
;
_journal_issue 11
_journal_name_full 'Dalton transactions (Cambridge, England : 2003)'
_journal_page_first 5010
_journal_page_last 5019
_journal_paper_doi 10.1039/d3dt01861j
_journal_volume 53
_journal_year 2024
_chemical_formula_moiety 'C70 H65 N7 O2 P2 Ru3, F6 P, C H Cl2, C1 H2 Cl2, C H Cl'
_chemical_formula_sum 'C73 H69 Cl5 F6 N7 O2 P3 Ru3'
_chemical_formula_weight 1763.72
_space_group_crystal_system triclinic
_space_group_IT_number 2
_space_group_name_Hall '-P 1'
_space_group_name_H-M_alt 'P -1'
_atom_sites_solution_hydrogens mixed
_atom_sites_solution_primary iterative
_audit_block_doi 10.5517/ccdc.csd.cc2gg188
_audit_creation_date 2023-03-05
_audit_creation_method
;
Olex2 1.5
(compiled 2023.02.24 svn.rf166f9f3 for OlexSys, GUI svn.r6725)
;
_audit_update_record
;
2023-06-28 deposited with the CCDC.	2024-01-15 downloaded from the CCDC.
;
_cell_angle_alpha 82.5338(14)
_cell_angle_beta 80.6957(13)
_cell_angle_gamma 89.2357(13)
_cell_formula_units_Z 2
_cell_length_a 10.88399(16)
_cell_length_b 17.8080(3)
_cell_length_c 19.4153(3)
_cell_measurement_reflns_used 21588
_cell_measurement_temperature 100.00(10)
_cell_measurement_theta_max 60.4780
_cell_measurement_theta_min 2.0410
_cell_volume 3682.01(10)
_computing_cell_refinement 'CrysAlisPro 1.171.41.98a (Rigaku OD, 2021)'
_computing_data_collection 'CrysAlisPro 1.171.41.98a (Rigaku OD, 2021)'
_computing_data_reduction 'CrysAlisPro 1.171.41.98a (Rigaku OD, 2021)'
_computing_molecular_graphics 'Olex2 1.5 (Dolomanov et al., 2009)'
_computing_publication_material 'Olex2 1.5 (Dolomanov et al., 2009)'
_computing_structure_refinement 'SHELXL 2018/3 (Sheldrick, 2015)'
_computing_structure_solution 'olex2.solve 1.5 (Bourhis et al., 2015)'
_diffrn_ambient_environment N~2~
_diffrn_ambient_temperature 100.00(10)
_diffrn_detector 'Hybrid Pixel Array Detector'
_diffrn_detector_area_resol_mean 10.0000
_diffrn_detector_type HyPix
_diffrn_measured_fraction_theta_full 0.991
_diffrn_measured_fraction_theta_max 0.991
_diffrn_measurement_details
;
List of Runs (angles in degrees, time in seconds):

  # Type    Start    End  Width  t~exp~   \w     \q     \k     \f   Frames
#--------------------------------------------------------------------------
  1  \w     -1.00  43.00   0.50    0.70    --   72.31 -77.00 120.00   88
  2  \w     57.00  84.00   0.50    0.70    --   72.31 -77.00 120.00   54
  3  \w     17.00  66.00   0.50    0.70    --   72.31 -75.00 -88.00   98
  4  \w     30.00  56.00   0.50    0.70    --   72.31 -38.00 -60.00   52
  5  \w      1.00  63.00   0.50    0.70    --   72.31 -38.00 -90.00  124
  6  \w     49.00 145.00   0.50    0.70    --   72.31  75.00  39.00  192
  7  \w     80.00 106.00   0.50    0.70    --   72.31 125.00 -30.00   52
  8  \w    -91.00  -2.00   0.50    0.70    --  -74.81  57.00  30.00  178
  9  \w    -47.00 -21.00   0.50    0.70    --  -74.81  75.00  39.00   52
 10  \w    -85.00 -58.00   0.50    0.70    --  -74.81  75.00  39.00   54
 11  \w    -13.00  59.00   0.50    0.40    --   -1.25  75.00  39.00  144
 12  \w     24.00 110.00   0.50    0.70    --   72.31-125.00 -90.00  172
 13  \w     78.00 105.00   0.50    0.70    --   72.31-125.00-180.00   54
 14  \w      1.00  27.00   0.50    0.70    --   72.31 -99.00 -30.00   52
 15  \w     63.00  89.00   0.50    0.70    --   72.31 -99.00 -30.00   52
 16  \w      3.00  90.00   0.50    0.70    --   72.31 -99.00 120.00  174
 17  \w    -62.00  -1.00   0.50    0.40    --   -1.25 -38.00 120.00  122
 18  \w   -111.00 -20.00   0.50    0.70    --  -74.81 125.00 150.00  182
 19  \w   -110.00 -24.00   0.50    0.70    --  -74.81 125.00  30.00  172
 20  \w    -65.00  19.00   0.50    0.40    --   -1.25 -75.00 -88.00  168
 21  \w   -148.00 -52.00   0.50    0.70    --  -74.81 -75.00 -88.00  192
 22  \w   -141.00 -88.00   0.50    0.70    --  -74.81 -99.00  30.00  106
 23  \w   -145.00 -80.00   0.50    0.70    --  -74.81-125.00  30.00  130
 24  \w   -143.00-100.00   0.50    0.70    --  -74.81 -99.00-180.00   86
;
_diffrn_measurement_device 'four-circle diffractometer'
_diffrn_measurement_device_type 'ROD, Synergy Custom system, HyPix'
_diffrn_measurement_method '\w scans'
_diffrn_orient_matrix_type 'CrysAlisPro convention (1999,Acta A55,543-557)'
_diffrn_orient_matrix_UB_11 -0.0225379000
_diffrn_orient_matrix_UB_12 0.0516138000
_diffrn_orient_matrix_UB_13 -0.0529944000
_diffrn_orient_matrix_UB_21 -0.1223251000
_diffrn_orient_matrix_UB_22 -0.0061908000
_diffrn_orient_matrix_UB_23 0.0241763000
_diffrn_orient_matrix_UB_31 0.0086925000
_diffrn_orient_matrix_UB_32 0.0552317000
_diffrn_orient_matrix_UB_33 0.0396973000
_diffrn_radiation_monochromator mirror
_diffrn_radiation_probe x-ray
_diffrn_radiation_type 'Ga K\a'
_diffrn_radiation_wavelength 1.3405
_diffrn_reflns_av_unetI/netI 0.0099
_diffrn_reflns_Laue_measured_fraction_full 0.991
_diffrn_reflns_Laue_measured_fraction_max 0.991
_diffrn_reflns_limit_h_max 12
_diffrn_reflns_limit_h_min -12
_diffrn_reflns_limit_k_max 21
_diffrn_reflns_limit_k_min -20
_diffrn_reflns_limit_l_max 23
_diffrn_reflns_limit_l_min -23
_diffrn_reflns_number 19940
_diffrn_reflns_point_group_measured_fraction_full 0.991
_diffrn_reflns_point_group_measured_fraction_max 0.991
_diffrn_reflns_theta_full 52.927
_diffrn_reflns_theta_max 52.927
_diffrn_reflns_theta_min 2.022
_diffrn_source 'micro-focus metaljet'
_diffrn_standards_number 0
_exptl_absorpt_coefficient_mu 5.213
_exptl_absorpt_correction_T_max 1.00000
_exptl_absorpt_correction_T_min 0.91172
_exptl_absorpt_correction_type multi-scan
_exptl_absorpt_process_details
;
CrysAlisPro 1.171.41.98a (Rigaku Oxford Diffraction, 2021)
Empirical absorption correction using spherical harmonics,
implemented in SCALE3 ABSPACK scaling algorithm.
;
_exptl_crystal_colour 'metallic dark brown'
_exptl_crystal_colour_lustre metallic
_exptl_crystal_colour_modifier dark
_exptl_crystal_colour_primary brown
_exptl_crystal_density_diffrn 1.591
_exptl_crystal_description plate
_exptl_crystal_F_000 1776
_exptl_crystal_size_max 0.5
_exptl_crystal_size_mid 0.4
_exptl_crystal_size_min 0.2
_refine_diff_density_max 2.058
_refine_diff_density_min -1.604
_refine_diff_density_rms 0.136
_refine_ls_extinction_method none
_refine_ls_goodness_of_fit_ref 1.029
_refine_ls_hydrogen_treatment mixed
_refine_ls_matrix_type full
_refine_ls_number_parameters 958
_refine_ls_number_reflns 19940
_refine_ls_number_restraints 6
_refine_ls_restrained_S_all 1.030
_refine_ls_R_factor_all 0.0575
_refine_ls_R_factor_gt 0.0558
_refine_ls_shift/su_max 0.001
_refine_ls_shift/su_mean 0.000
_refine_ls_structure_factor_coef Fsqd
_refine_ls_weighting_details 'w=1/[\s^2^(Fo^2^)+(0.1357P)^2^+2.0242P] where P=(Fo^2^+2Fc^2^)/3'
_refine_ls_weighting_scheme calc
_refine_ls_wR_factor_gt 0.1541
_refine_ls_wR_factor_ref 0.1563
_reflns_Friedel_coverage 0.000
_reflns_number_gt 18896
_reflns_number_total 19940
_reflns_threshold_expression 'I > 2\s(I)'
_twin_special_details
;
Component 2 rotated by -179.9716\% 
around [0.00 1.00 0.00] (reciprocal) or [0.01 0.99 -0.12] (direct)
;
_cod_data_source_file d3dt01861j2.cif
_cod_data_source_block 1_twin1_hklf5
_cod_depositor_comments 'Adding full bibliography for 7714990--7714997.cif.'
_cod_database_code 7714992
_shelx_shelxl_version_number 2018/3
_chemical_oxdiff_formula 'C N O H P F Ru Cl'
_shelx_space_group_comment
;
The symmetry employed for this shelxl refinement is uniquely defined
by the following loop, which should always be used as a source of
symmetry information in preference to the above space-group names.
They are only intended as comments.
;
_shelx_estimated_absorpt_t_max 0.422
_shelx_estimated_absorpt_t_min 0.180
_olex2_refinement_description
;
1. Fixed Uiso
 At 1.2 times of:
  All C(H) groups, {H59A,H59B} of C59, {H10C,H10D} of C10A, {H10A,H10B} of
  C10, {H64A,H64B} of C64, All C(H,H,H,H) groups
 At 1.5 times of:
  All C(H,H,H) groups, {H13A,H13B} of C13
2. Uiso/Uaniso restraints and constraints
Uanis(C10) \\sim Ueq: with sigma of 0.01 and sigma for terminal atoms of 0.02
3. Others
 Sof(Cl2A)=1-FVAR(1)
 Sof(Cl2)=FVAR(1)
 Sof(C10A)=Sof(H10C)=Sof(H10D)=Sof(Cl4A)=Sof(Cl)=1-FVAR(2)
 Sof(Cl10)=Sof(Cl4)=Sof(C10)=Sof(H10A)=Sof(H10B)=FVAR(2)
 Fixed Sof: Cl1(0.5) H3AA(0.25) H3AB(0.25) H3BC(0.25) H3BD(0.25) Cl3(0.5)
 H13A(0.5) H13B(0.5) Cl5(0.5) Cl6(0.5)
4.a Secondary CH2 refined with riding coordinates:
 C59(H59A,H59B), C64(H64A,H64B), C3(H3AA,H3AB), C3(H3BC,H3BD), C10(H10A,H10B),
 C10A(H10C,H10D)
4.b Aromatic/amide H refined with riding coordinates:
 C18(H18), C23(H23), C24(H24), C26(H26), C27(H27), C28(H28), C31(H31),
 C32(H32), C33(H33), C35(H35), C37(H37), C38(H38), C40(H40), C47(H47), C48(H48),
  C51(H51), C53(H53), C55(H55), C56(H56), C57(H57), C58(H58), C60(H60),
 C63(H63), C66(H66), C69(H69), C70(H70), C71(H71), C72(H72), C73(H73), C74(H74),
  C75(H75), C76(H76), C80(H80), C81(H81), C82(H82), C83(H83), C84(H84),
 C85(H85), C86(H86), C87(H87), C88(H88), C89(H89), C90(H90), C91(H91), C7(H7),
 C8(H8), C11(H11), C2(H2), C9(H9)
4.c Idealised Me refined as rotating group:
 C49(H49A,H49B,H49C), C12(H12A,H12B,H12C), C4(H4A,H4B,H4C), C5(H5A,H5B,H5C)
;
_olex2_submission_special_instructions 'No special instructions were received'
_oxdiff_exptl_absorpt_empirical_details
;
Empirical correction (ABSPACK) includes:
- Absorption correction using spherical harmonics
- Frame scaling
;
_oxdiff_exptl_absorpt_empirical_full_max 1.845
_oxdiff_exptl_absorpt_empirical_full_min 0.493
_oxdiff_twin_integration_method simultaneous
_oxdiff_twin_items 2

loop_
_space_group_symop_operation_xyz
'x, y, z'
'-x, -y, -z'

loop_
_atom_site_label
_atom_site_type_symbol
_atom_site_fract_x
_atom_site_fract_y
_atom_site_fract_z
_atom_site_U_iso_or_equiv
_atom_site_adp_type
_atom_site_occupancy
_atom_site_site_symmetry_order
_atom_site_calc_flag
_atom_site_refinement_flags_posn
_atom_site_refinement_flags_adp
_atom_site_refinement_flags_occupancy
_atom_site_disorder_assembly
_atom_site_disorder_group
Ru1 Ru 0.53606(3) 0.56677(2) 0.19931(2) 0.01683(11) Uani 1 1 d . . . . .
Ru2 Ru 0.52817(3) 0.43992(2) 0.23651(2) 0.01662(11) Uani 1 1 d . . . . .
Ru3 Ru 0.69105(3) 0.18192(2) 0.20248(2) 0.01906(12) Uani 1 1 d . . . . .
P1 P 0.51668(11) 0.13348(6) 0.17568(6) 0.0194(2) Uani 1 1 d . . . . .
P2 P 0.63014(11) 0.11219(6) 0.30870(6) 0.0202(3) Uani 1 1 d . . . . .
P3 P 0.13321(14) 0.20785(9) 0.40559(8) 0.0397(4) Uani 1 1 d . . . . .
N1 N 0.3606(4) 0.5636(2) 0.1780(2) 0.0194(8) Uani 1 1 d . . . . .
O1 O 0.5986(3) 0.54756(17) 0.09594(17) 0.0224(7) Uani 1 1 d . . . . .
O2 O 0.6137(3) 0.42457(17) 0.13475(17) 0.0212(7) Uani 1 1 d . . . . .
C6 C 0.2977(5) 0.4971(3) 0.1800(3) 0.0207(10) Uani 1 1 d . . . . .
N4 N 0.4454(4) 0.4583(2) 0.3348(2) 0.0197(8) Uani 1 1 d . . . . .
N2 N 0.3529(4) 0.4335(2) 0.2073(2) 0.0195(8) Uani 1 1 d . . . . .
N3 N 0.4807(4) 0.5857(2) 0.2983(2) 0.0194(8) Uani 1 1 d . . . . .
N6 N 0.7029(4) 0.4499(2) 0.2664(2) 0.0204(8) Uani 1 1 d . . . . .
N5 N 0.7175(4) 0.5731(2) 0.2094(2) 0.0196(8) Uani 1 1 d . . . . .
N7 N 0.5406(4) 0.31913(19) 0.2547(2) 0.0192(8) Uani 1 1 d . . . . .
F16 F 0.2133(3) 0.13213(19) 0.40263(19) 0.0426(8) Uani 1 1 d . . . . .
F17 F 0.2036(4) 0.2290(2) 0.46757(19) 0.0468(9) Uani 1 1 d . . . . .
C18 C 0.2912(5) 0.3663(3) 0.2136(3) 0.0233(10) Uani 1 1 d . . . . .
H18 H 0.326243 0.322361 0.235952 0.028 Uiso 1 1 calc R U . . .
C19 C 0.6291(5) 0.4803(3) 0.0864(3) 0.0222(10) Uani 1 1 d . . . . .
C20 C 0.3079(5) 0.6347(3) 0.1588(3) 0.0226(10) Uani 1 1 d . . . . .
C21 C 0.7727(5) 0.5159(2) 0.2466(2) 0.0186(9) Uani 1 1 d . . . . .
C23 C 0.7512(5) 0.3926(3) 0.3069(2) 0.0216(10) Uani 1 1 d . . . . .
H23 H 0.702968 0.347624 0.321674 0.026 Uiso 1 1 calc R U . . .
C24 C 0.8643(5) 0.3957(3) 0.3277(2) 0.0223(10) Uani 1 1 d . . . . .
H24 H 0.894842 0.353208 0.354604 0.027 Uiso 1 1 calc R U . . .
C25 C 0.9360(5) 0.4631(3) 0.3088(2) 0.0222(10) Uani 1 1 d . . . . .
C26 C 0.5996(5) 0.6795(3) 0.3416(3) 0.0309(12) Uani 1 1 d . . . . .
H26 H 0.656495 0.641046 0.353770 0.037 Uiso 1 1 calc R U . . .
C27 C 0.1817(5) 0.3588(3) 0.1896(3) 0.0239(10) Uani 1 1 d . . . . .
H27 H 0.140561 0.311085 0.196249 0.029 Uiso 1 1 calc R U . . .
C28 C 0.8886(5) 0.5216(3) 0.2680(2) 0.0216(10) Uani 1 1 d . . . . .
H28 H 0.935632 0.567092 0.253919 0.026 Uiso 1 1 calc R U . . .
F29 F 0.2390(4) 0.2513(2) 0.3492(2) 0.0627(12) Uani 1 1 d . . . . .
C30 C 0.4388(5) 0.5304(3) 0.3519(3) 0.0214(10) Uani 1 1 d . . . . .
C31 C 0.8972(5) 0.6155(3) 0.1199(3) 0.0261(11) Uani 1 1 d . . . . .
H31 H 0.923459 0.564505 0.118682 0.031 Uiso 1 1 calc R U . . .
C32 C 0.8772(5) 0.2380(3) 0.1934(3) 0.0309(12) Uani 1 1 d . . . . .
H32 H 0.897997 0.267181 0.227520 0.037 Uiso 1 1 calc R U . . .
C33 C 0.8956(5) 0.1592(3) 0.1931(3) 0.0359(13) Uani 1 1 d . . . . .
H33 H 0.930319 0.126244 0.227325 0.043 Uiso 1 1 calc R U . . .
C34 C 0.1308(4) 0.4227(3) 0.1548(2) 0.0211(9) Uani 1 1 d . . . . .
C35 C 0.1876(4) 0.4915(3) 0.1522(2) 0.0199(9) Uani 1 1 d . . . . .
H35 H 0.151854 0.535932 0.131295 0.024 Uiso 1 1 calc R U . . .
C37 C 0.3913(5) 0.5442(3) 0.4204(3) 0.0290(12) Uani 1 1 d . . . . .
H37 H 0.392547 0.594208 0.432266 0.035 Uiso 1 1 calc R U . . .
C38 C 0.3979(5) 0.4012(3) 0.3850(3) 0.0266(11) Uani 1 1 d . . . . .
H38 H 0.400755 0.351024 0.373204 0.032 Uiso 1 1 calc R U . . .
C40 C 0.7528(5) 0.7063(3) 0.1656(3) 0.0262(11) Uani 1 1 d . . . . .
H40 H 0.680135 0.718433 0.196235 0.031 Uiso 1 1 calc R U . . .
C41 C 0.7902(4) 0.6315(3) 0.1661(3) 0.0216(10) Uani 1 1 d . . . . .
C42 C 0.5358(5) 0.0464(3) 0.1346(3) 0.0231(10) Uani 1 1 d . . . . .
C44 C 0.4969(5) 0.6616(2) 0.3131(2) 0.0231(10) Uani 1 1 d . . . . .
C45 C 0.4266(5) 0.1930(3) 0.1191(3) 0.0230(10) Uani 1 1 d . . . . .
C47 C 0.9275(5) 0.7476(3) 0.0768(3) 0.0311(12) Uani 1 1 d . . . . .
H47 H 0.975081 0.787211 0.047359 0.037 Uiso 1 1 calc R U . . .
C48 C 0.3797(5) 0.6855(3) 0.1074(3) 0.0286(11) Uani 1 1 d . . . . .
H48 H 0.456319 0.669552 0.082927 0.034 Uiso 1 1 calc R U . . .
C49 C 0.6843(6) 0.4662(3) 0.0142(3) 0.0339(13) Uani 1 1 d . . . . .
H49A H 0.618191 0.465521 -0.014532 0.051 Uiso 1 1 calc R U . . .
H49B H 0.726703 0.417273 0.016367 0.051 Uiso 1 1 calc R U . . .
H49C H 0.744329 0.506535 -0.006889 0.051 Uiso 1 1 calc R U . . .
C51 C 0.8091(5) 0.2043(3) 0.0960(3) 0.0339(12) Uani 1 1 d . . . . .
H51 H 0.776269 0.206781 0.053347 0.041 Uiso 1 1 calc R U . . .
C52 C 0.3429(6) 0.4860(3) 0.4706(3) 0.0320(12) Uani 1 1 d . . . . .
C53 C 0.4681(5) 0.2658(3) 0.0902(3) 0.0231(10) Uani 1 1 d . . . . .
H53 H 0.544186 0.284472 0.099587 0.028 Uiso 1 1 calc R U . . .
C55 C 0.8223(5) 0.2656(3) 0.1337(3) 0.0328(12) Uani 1 1 d . . . . .
H55 H 0.798585 0.316468 0.121297 0.039 Uiso 1 1 calc R U . . .
C56 C 0.1572(6) 0.7320(3) 0.1782(4) 0.0411(15) Uani 1 1 d . . . . .
H56 H 0.080689 0.748022 0.202716 0.049 Uiso 1 1 calc R U . . .
C57 C 0.9654(5) 0.6734(3) 0.0756(3) 0.0311(12) Uani 1 1 d . . . . .
H57 H 1.038033 0.661859 0.044676 0.037 Uiso 1 1 calc R U . . .
C58 C 0.3467(6) 0.4126(3) 0.4513(3) 0.0324(13) Uani 1 1 d . . . . .
H58 H 0.313430 0.370992 0.484491 0.039 Uiso 1 1 calc R U . . .
C59 C 0.4058(5) 0.1110(3) 0.2571(2) 0.0228(10) Uani 1 1 d . . . . .
H59A H 0.367733 0.158157 0.272292 0.027 Uiso 1 1 calc R U . . .
H59B H 0.338535 0.077979 0.248897 0.027 Uiso 1 1 calc R U . . .
C60 C 0.7816(7) -0.0654(3) 0.4219(4) 0.0466(16) Uani 1 1 d . . . . .
H60 H 0.783762 -0.082642 0.470080 0.056 Uiso 1 1 calc R U . . .
C61 C 0.7180(5) 0.0276(3) 0.3335(3) 0.0274(11) Uani 1 1 d . . . . .
C63 C 0.4376(7) 0.7924(3) 0.3066(3) 0.0426(15) Uani 1 1 d . . . . .
H63 H 0.381372 0.831337 0.294561 0.051 Uiso 1 1 calc R U . . .
C64 C 0.4732(5) 0.0707(3) 0.3144(3) 0.0250(10) Uani 1 1 d . . . . .
H64A H 0.480754 0.016165 0.309189 0.030 Uiso 1 1 calc R U . . .
H64B H 0.423987 0.075259 0.361259 0.030 Uiso 1 1 calc R U . . .
C1 C 0.5891(5) 0.2646(3) 0.2383(2) 0.0209(10) Uani 1 1 d . . . . .
C66 C 0.7705(5) -0.0157(3) 0.2823(3) 0.0325(12) Uani 1 1 d . . . . .
H66 H 0.765911 0.000988 0.234313 0.039 Uiso 1 1 calc R U . . .
C69 C 0.5393(7) 0.8094(3) 0.3346(3) 0.0446(17) Uani 1 1 d . . . . .
H69 H 0.554238 0.860086 0.341605 0.053 Uiso 1 1 calc R U . . .
C70 C 0.2444(5) 0.2132(3) 0.0634(3) 0.0340(12) Uani 1 1 d . . . . .
H70 H 0.166871 0.195598 0.055033 0.041 Uiso 1 1 calc R U . . .
C71 C 0.1969(5) 0.6586(3) 0.1933(3) 0.0282(11) Uani 1 1 d . . . . .
H71 H 0.147095 0.624308 0.227926 0.034 Uiso 1 1 calc R U . . .
C72 C 0.7248(6) 0.0017(3) 0.4030(3) 0.0397(14) Uani 1 1 d . . . . .
H72 H 0.689336 0.031044 0.438639 0.048 Uiso 1 1 calc R U . . .
C73 C 0.6196(6) 0.7533(3) 0.3524(3) 0.0371(13) Uani 1 1 d . . . . .
H73 H 0.689971 0.765130 0.372389 0.045 Uiso 1 1 calc R U . . .
C74 C 0.4156(6) 0.7181(3) 0.2957(3) 0.0343(13) Uani 1 1 d . . . . .
H74 H 0.344581 0.706523 0.276182 0.041 Uiso 1 1 calc R U . . .
C75 C 0.8211(5) 0.7641(3) 0.1204(3) 0.0304(11) Uani 1 1 d . . . . .
H75 H 0.793746 0.814976 0.119838 0.036 Uiso 1 1 calc R U . . .
C76 C 0.5846(7) -0.0850(3) 0.0700(4) 0.0444(16) Uani 1 1 d . . . . .
H76 H 0.600781 -0.129618 0.048106 0.053 Uiso 1 1 calc R U . . .
C80 C 0.8351(6) -0.1075(3) 0.3707(4) 0.0449(16) Uani 1 1 d . . . . .
H80 H 0.876082 -0.153400 0.383484 0.054 Uiso 1 1 calc R U . . .
C81 C 0.4857(7) -0.0224(3) 0.1672(3) 0.0419(15) Uani 1 1 d . . . . .
H81 H 0.432599 -0.025371 0.211437 0.050 Uiso 1 1 calc R U . . .
C82 C 0.3977(5) 0.3114(3) 0.0473(3) 0.0273(11) Uani 1 1 d . . . . .
H82 H 0.426174 0.360926 0.027697 0.033 Uiso 1 1 calc R U . . .
C83 C 0.3135(5) 0.1672(3) 0.1055(3) 0.0264(11) Uani 1 1 d . . . . .
H83 H 0.283878 0.117909 0.125300 0.032 Uiso 1 1 calc R U . . .
C84 C 0.2874(5) 0.2849(3) 0.0334(3) 0.0316(12) Uani 1 1 d . . . . .
H84 H 0.240884 0.315551 0.003297 0.038 Uiso 1 1 calc R U . . .
C85 C 0.6091(6) 0.0493(3) 0.0684(3) 0.0392(14) Uani 1 1 d . . . . .
H85 H 0.643165 0.096473 0.045058 0.047 Uiso 1 1 calc R U . . .
C86 C 0.6332(7) -0.0159(3) 0.0360(4) 0.0474(16) Uani 1 1 d . . . . .
H86 H 0.682912 -0.013026 -0.009255 0.057 Uiso 1 1 calc R U . . .
C87 C 0.3398(6) 0.7583(3) 0.0923(3) 0.0417(15) Uani 1 1 d . . . . .
H87 H 0.389128 0.792564 0.057513 0.050 Uiso 1 1 calc R U . . .
C88 C 0.2282(7) 0.7822(3) 0.1275(4) 0.0452(17) Uani 1 1 d . . . . .
H88 H 0.200672 0.832609 0.116839 0.054 Uiso 1 1 calc R U . . .
C89 C 0.8536(6) 0.1382(3) 0.1333(3) 0.0386(13) Uani 1 1 d . . . . .
H89 H 0.854881 0.088545 0.120140 0.046 Uiso 1 1 calc R U . . .
C90 C 0.8297(6) -0.0831(3) 0.3001(4) 0.0425(14) Uani 1 1 d . . . . .
H90 H 0.866062 -0.112394 0.264655 0.051 Uiso 1 1 calc R U . . .
C91 C 0.5137(8) -0.0886(3) 0.1347(3) 0.0502(18) Uani 1 1 d . . . . .
H91 H 0.482405 -0.136188 0.158429 0.060 Uiso 1 1 calc R U . . .
F4 F 0.0300(3) 0.1640(2) 0.4643(2) 0.0550(10) Uani 1 1 d . . . . .
F6 F 0.0545(4) 0.2839(2) 0.4103(3) 0.0706(14) Uani 1 1 d . . . . .
F10 F 0.0632(4) 0.1871(3) 0.3450(2) 0.0744(13) Uani 1 1 d . . . . .
C12 C 1.0572(5) 0.4690(3) 0.3355(3) 0.0265(11) Uani 1 1 d . . . . .
H12A H 1.041957 0.462890 0.387055 0.040 Uiso 1 1 calc R U . . .
H12B H 1.095297 0.518761 0.317551 0.040 Uiso 1 1 calc R U . . .
H12C H 1.113535 0.429258 0.319218 0.040 Uiso 1 1 calc R U . . .
C14 C 0.6249(5) 0.1653(2) 0.3826(2) 0.0220(10) Uani 1 1 d . . . . .
C7 C 0.5144(5) 0.1872(3) 0.4206(3) 0.0294(12) Uani 1 1 d . . . . .
H7 H 0.437361 0.172009 0.409405 0.035 Uiso 1 1 calc R U . . .
C8 C 0.7357(5) 0.1895(3) 0.3991(3) 0.0293(11) Uani 1 1 d . . . . .
H8 H 0.812545 0.176528 0.372692 0.035 Uiso 1 1 calc R U . . .
C11 C 0.5146(6) 0.2305(3) 0.4741(3) 0.0382(13) Uani 1 1 d . . . . .
H11 H 0.437851 0.245510 0.499224 0.046 Uiso 1 1 calc R U . . .
Cl1 Cl -0.0735(12) 0.6867(7) 0.3572(7) 0.078(4) Uani 0.5 1 d . . P A 1
C2 C 0.7358(6) 0.2323(3) 0.4538(3) 0.0322(12) Uani 1 1 d . . . . .
H2 H 0.812572 0.247785 0.464990 0.039 Uiso 1 1 calc R U . . .
C9 C 0.6256(6) 0.2525(3) 0.4918(3) 0.0352(13) Uani 1 1 d . . . . .
H9 H 0.625557 0.281131 0.529840 0.042 Uiso 1 1 calc R U . . .
Cl2 Cl 0.1316(8) 0.6366(4) 0.4285(8) 0.077(3) Uani 0.67(3) 1 d . . P A 1
C3 C 0.0267(12) 0.7062(7) 0.4185(7) 0.109(5) Uani 1 1 d . . . . .
H3AA H 0.071034 0.754864 0.401153 0.131 Uiso 0.25 1 calc R U P A 1
H3AB H -0.024453 0.711097 0.464679 0.131 Uiso 0.25 1 calc R U P A 1
H3BC H -0.028868 0.732777 0.452863 0.131 Uiso 0.25 1 calc R U P A 2
H3BD H 0.099848 0.739317 0.399227 0.131 Uiso 0.25 1 calc R U P A 2
Cl2A Cl 0.078(3) 0.6190(7) 0.4631(9) 0.088(4) Uani 0.33(3) 1 d . . P A 2
Cl3 Cl -0.0510(13) 0.6910(7) 0.3512(5) 0.081(4) Uani 0.5 1 d . . P A 2
C4 C 0.0185(5) 0.4146(3) 0.1206(3) 0.0268(11) Uani 1 1 d . . . . .
H4A H 0.021674 0.366087 0.101725 0.040 Uiso 1 1 calc R U . . .
H4B H 0.017441 0.456104 0.082227 0.040 Uiso 1 1 calc R U . . .
H4C H -0.056951 0.416436 0.155522 0.040 Uiso 1 1 calc R U . . .
C5 C 0.2886(7) 0.5009(3) 0.5431(3) 0.0421(15) Uani 1 1 d . . . . .
H5A H 0.345527 0.482483 0.575771 0.063 Uiso 1 1 calc R U . . .
H5B H 0.208388 0.474444 0.557638 0.063 Uiso 1 1 calc R U . . .
H5C H 0.276293 0.555420 0.543563 0.063 Uiso 1 1 calc R U . . .
Cl10 Cl 0.1605(7) -0.0587(6) 0.3027(3) 0.099(3) Uani 0.479(13) 1 d . . P B 1
Cl4 Cl 0.2665(6) -0.0763(2) 0.4275(2) 0.0599(19) Uani 0.479(13) 1 d . . P B 1
C10 C 0.136(2) -0.0275(13) 0.3766(16) 0.077(6) Uani 0.479(13) 1 d . U P B 1
H10A H 0.051901 -0.041972 0.402167 0.093 Uiso 0.479(13) 1 calc R U P B 1
H10B H 0.144619 0.028348 0.370583 0.093 Uiso 0.479(13) 1 calc R U P B 1
C10A C 0.101(2) 0.0018(14) 0.3292(13) 0.098(8) Uani 0.521(13) 1 d . . P B 2
H10C H 0.008907 -0.001492 0.341281 0.118 Uiso 0.521(13) 1 calc R U P B 2
H10D H 0.128341 0.055121 0.325943 0.118 Uiso 0.521(13) 1 calc R U P B 2
Cl4A Cl 0.1879(14) -0.0698(6) 0.3980(9) 0.186(8) Uani 0.521(13) 1 d . . P B 2
Cl Cl 0.1549(11) -0.0371(10) 0.2563(12) 0.251(11) Uani 0.521(13) 1 d . . P B 2
C13 C 0.9986(10) -0.0461(4) 0.0948(5) 0.061(2) Uani 1 1 d . . . . .
H13A H 0.91(2) -0.024(11) 0.094(11) 0.091 Uiso 0.5 1 d . U P C 2
H13B H 1.003(18) -0.098(11) 0.126(10) 0.091 Uiso 0.5 1 d . U P D 2
Cl5 Cl 1.0107(9) -0.0404(4) 0.0280(6) 0.164(4) Uani 0.5 1 d . . P E 1
Cl6 Cl 1.0833(13) -0.0092(7) 0.1303(7) 0.200(5) Uani 0.5 1 d . . P E 2

loop_
_atom_site_aniso_label
_atom_site_aniso_U_11
_atom_site_aniso_U_22
_atom_site_aniso_U_33
_atom_site_aniso_U_23
_atom_site_aniso_U_13
_atom_site_aniso_U_12
Ru1 0.0152(2) 0.01507(18) 0.0201(2) 0.00020(13) -0.00437(13) -0.00037(13)
Ru2 0.0166(2) 0.01474(18) 0.01823(19) -0.00008(13) -0.00360(13) -0.00008(13)
Ru3 0.0173(2) 0.01764(18) 0.0220(2) 0.00007(14) -0.00434(14) -0.00067(14)
P1 0.0189(6) 0.0175(5) 0.0220(6) -0.0009(4) -0.0051(5) -0.0002(4)
P2 0.0206(6) 0.0180(5) 0.0218(6) 0.0015(4) -0.0065(5) 0.0003(4)
P3 0.0258(8) 0.0443(8) 0.0429(9) 0.0160(7) -0.0051(6) 0.0056(6)
N1 0.018(2) 0.0153(18) 0.025(2) 0.0014(15) -0.0074(16) 0.0004(15)
O1 0.0241(19) 0.0209(16) 0.0220(17) -0.0001(13) -0.0046(14) -0.0010(13)
O2 0.0214(18) 0.0197(15) 0.0215(16) -0.0003(12) -0.0026(13) -0.0012(12)
C6 0.020(3) 0.019(2) 0.022(2) -0.0013(17) -0.0027(19) -0.0014(18)
N4 0.018(2) 0.0199(18) 0.021(2) -0.0022(15) -0.0026(16) -0.0023(15)
N2 0.019(2) 0.0165(18) 0.022(2) -0.0008(15) -0.0031(16) -0.0039(15)
N3 0.018(2) 0.0187(18) 0.021(2) -0.0034(15) -0.0011(16) -0.0028(15)
N6 0.018(2) 0.0186(19) 0.024(2) -0.0004(15) -0.0054(16) 0.0005(15)
N5 0.020(2) 0.0158(18) 0.024(2) 0.0002(15) -0.0071(16) -0.0003(15)
N7 0.019(2) 0.0136(18) 0.025(2) 0.0017(15) -0.0071(16) -0.0005(15)
F16 0.0306(19) 0.0461(19) 0.048(2) -0.0020(15) -0.0011(15) 0.0049(15)
F17 0.046(2) 0.0463(19) 0.047(2) 0.0001(15) -0.0074(17) 0.0095(16)
C18 0.025(3) 0.021(2) 0.023(2) -0.0020(18) -0.002(2) -0.0032(19)
C19 0.023(3) 0.021(2) 0.023(3) -0.0006(19) -0.006(2) -0.0031(19)
C20 0.024(3) 0.020(2) 0.027(3) -0.0019(18) -0.014(2) -0.0007(18)
C21 0.021(2) 0.018(2) 0.017(2) -0.0033(17) -0.0038(19) 0.0017(17)
C23 0.026(3) 0.020(2) 0.019(2) -0.0028(17) -0.0055(19) 0.0002(18)
C24 0.024(3) 0.023(2) 0.021(2) -0.0018(18) -0.007(2) 0.0028(19)
C25 0.020(3) 0.027(2) 0.019(2) -0.0038(18) -0.0037(19) 0.0040(18)
C26 0.032(3) 0.028(3) 0.033(3) -0.006(2) -0.003(2) -0.002(2)
C27 0.019(3) 0.023(2) 0.029(3) -0.0054(19) -0.001(2) -0.0044(18)
C28 0.021(3) 0.023(2) 0.021(2) -0.0037(18) -0.0043(19) -0.0047(18)
F29 0.050(3) 0.074(3) 0.052(2) 0.029(2) -0.0002(19) -0.010(2)
C30 0.022(3) 0.021(2) 0.022(2) -0.0006(18) -0.0096(19) 0.0038(18)
C31 0.023(3) 0.023(2) 0.032(3) -0.001(2) -0.006(2) 0.0003(19)
C32 0.020(3) 0.039(3) 0.032(3) 0.002(2) -0.003(2) -0.012(2)
C33 0.022(3) 0.042(3) 0.039(3) 0.006(2) -0.001(2) 0.002(2)
C34 0.017(2) 0.026(2) 0.020(2) -0.0034(18) -0.0017(18) -0.0016(18)
C35 0.019(2) 0.022(2) 0.018(2) 0.0008(17) -0.0045(19) -0.0017(18)
C37 0.029(3) 0.026(2) 0.032(3) -0.007(2) -0.003(2) 0.004(2)
C38 0.030(3) 0.019(2) 0.029(3) 0.0021(19) -0.004(2) -0.0021(19)
C40 0.022(3) 0.023(2) 0.033(3) 0.0022(19) -0.007(2) -0.0005(19)
C41 0.016(2) 0.025(2) 0.025(2) 0.0008(18) -0.0098(19) -0.0041(18)
C42 0.025(3) 0.020(2) 0.025(3) -0.0011(18) -0.009(2) 0.0003(18)
C44 0.030(3) 0.018(2) 0.020(2) -0.0017(17) -0.001(2) -0.0001(19)
C45 0.024(3) 0.023(2) 0.023(2) -0.0054(18) -0.0044(19) 0.0047(18)
C47 0.024(3) 0.030(3) 0.038(3) 0.011(2) -0.013(2) -0.010(2)
C48 0.032(3) 0.024(2) 0.031(3) 0.003(2) -0.013(2) -0.003(2)
C49 0.045(4) 0.032(3) 0.023(3) -0.001(2) -0.001(2) 0.004(2)
C51 0.022(3) 0.052(3) 0.025(3) -0.001(2) 0.001(2) -0.008(2)
C52 0.036(3) 0.033(3) 0.026(3) -0.005(2) -0.002(2) 0.005(2)
C53 0.026(3) 0.023(2) 0.021(2) 0.0001(18) -0.007(2) 0.0020(19)
C55 0.023(3) 0.032(3) 0.039(3) 0.008(2) -0.001(2) -0.008(2)
C56 0.034(3) 0.030(3) 0.068(4) -0.018(3) -0.025(3) 0.012(2)
C57 0.020(3) 0.041(3) 0.030(3) 0.005(2) -0.004(2) -0.001(2)
C58 0.040(3) 0.027(3) 0.026(3) 0.001(2) 0.004(2) -0.001(2)
C59 0.019(3) 0.027(2) 0.023(2) 0.0016(18) -0.0051(19) -0.0036(18)
C60 0.057(4) 0.036(3) 0.049(4) 0.008(3) -0.024(3) 0.000(3)
C61 0.023(3) 0.022(2) 0.037(3) 0.002(2) -0.010(2) -0.0019(19)
C63 0.063(4) 0.025(3) 0.042(3) -0.005(2) -0.016(3) 0.017(3)
C64 0.027(3) 0.024(2) 0.024(2) 0.0006(18) -0.004(2) -0.0021(19)
C1 0.021(3) 0.020(2) 0.022(2) 0.0079(18) -0.0105(19) -0.0062(19)
C66 0.028(3) 0.025(2) 0.044(3) 0.000(2) -0.008(2) 0.003(2)
C69 0.074(5) 0.025(3) 0.035(3) -0.007(2) -0.007(3) -0.006(3)
C70 0.029(3) 0.040(3) 0.037(3) -0.005(2) -0.015(2) 0.001(2)
C71 0.018(3) 0.024(2) 0.045(3) -0.003(2) -0.013(2) -0.0020(19)
C72 0.052(4) 0.029(3) 0.039(3) 0.005(2) -0.018(3) -0.004(2)
C73 0.039(3) 0.030(3) 0.045(3) -0.011(2) -0.008(3) -0.006(2)
C74 0.046(4) 0.026(3) 0.034(3) -0.007(2) -0.015(3) 0.011(2)
C75 0.027(3) 0.025(2) 0.039(3) 0.003(2) -0.010(2) -0.003(2)
C76 0.055(4) 0.030(3) 0.057(4) -0.021(3) -0.023(3) 0.010(3)
C80 0.038(4) 0.024(3) 0.075(5) 0.007(3) -0.027(3) 0.002(2)
C81 0.066(5) 0.028(3) 0.033(3) -0.003(2) -0.009(3) -0.011(3)
C82 0.030(3) 0.027(2) 0.025(3) 0.0016(19) -0.007(2) 0.001(2)
C83 0.027(3) 0.025(2) 0.029(3) -0.0027(19) -0.010(2) -0.001(2)
C84 0.033(3) 0.035(3) 0.029(3) -0.004(2) -0.012(2) 0.009(2)
C85 0.042(4) 0.027(3) 0.046(3) -0.012(2) 0.005(3) -0.007(2)
C86 0.051(4) 0.040(3) 0.049(4) -0.019(3) 0.009(3) 0.002(3)
C87 0.049(4) 0.028(3) 0.050(4) 0.010(2) -0.025(3) -0.010(3)
C88 0.050(4) 0.022(3) 0.072(5) -0.002(3) -0.037(4) 0.003(3)
C89 0.029(3) 0.044(3) 0.040(3) -0.009(2) 0.004(2) 0.000(2)
C90 0.038(4) 0.029(3) 0.060(4) -0.005(3) -0.006(3) 0.001(2)
C91 0.088(6) 0.022(3) 0.041(4) -0.001(2) -0.014(4) -0.010(3)
F4 0.033(2) 0.059(2) 0.062(3) 0.0117(18) 0.0079(18) 0.0027(17)
F6 0.054(3) 0.054(2) 0.095(4) 0.024(2) -0.017(3) 0.023(2)
F10 0.058(3) 0.107(4) 0.061(3) 0.008(2) -0.032(2) -0.005(3)
C12 0.021(3) 0.033(3) 0.026(3) -0.001(2) -0.008(2) 0.001(2)
C14 0.025(3) 0.019(2) 0.022(2) 0.0024(17) -0.0084(19) 0.0000(18)
C7 0.023(3) 0.036(3) 0.031(3) -0.002(2) -0.012(2) 0.005(2)
C8 0.030(3) 0.027(2) 0.029(3) 0.001(2) -0.003(2) -0.007(2)
C11 0.036(3) 0.046(3) 0.034(3) -0.010(2) -0.007(3) 0.013(3)
Cl1 0.047(3) 0.071(4) 0.139(9) -0.062(4) -0.042(4) 0.016(3)
C2 0.039(3) 0.027(2) 0.034(3) -0.005(2) -0.012(2) -0.009(2)
C9 0.050(4) 0.031(3) 0.027(3) -0.007(2) -0.011(3) 0.005(3)
Cl2 0.064(4) 0.065(3) 0.123(7) -0.046(4) -0.051(4) 0.031(2)
C3 0.120(10) 0.112(8) 0.129(10) -0.072(7) -0.084(8) 0.074(7)
Cl2A 0.115(11) 0.076(5) 0.072(7) -0.010(5) -0.014(8) 0.029(6)
Cl3 0.098(8) 0.108(7) 0.055(3) -0.046(4) -0.040(4) 0.063(5)
C4 0.022(3) 0.025(2) 0.035(3) -0.007(2) -0.005(2) -0.0019(19)
C5 0.057(4) 0.040(3) 0.026(3) -0.005(2) 0.000(3) 0.010(3)
Cl10 0.055(4) 0.174(7) 0.059(3) 0.025(4) -0.016(3) -0.016(4)
Cl4 0.092(4) 0.048(2) 0.038(2) 0.0030(14) -0.0160(19) 0.004(2)
C10 0.067(10) 0.055(9) 0.118(12) -0.017(9) -0.034(9) -0.012(8)
C10A 0.083(16) 0.102(16) 0.098(16) 0.025(14) -0.009(13) -0.072(14)
Cl4A 0.169(13) 0.129(7) 0.244(16) -0.039(9) 0.033(13) -0.054(8)
Cl 0.139(9) 0.261(14) 0.35(2) -0.219(15) 0.131(11) -0.125(9)
C13 0.093(7) 0.029(3) 0.071(5) -0.023(3) -0.034(5) 0.025(4)
Cl5 0.159(8) 0.076(3) 0.223(10) -0.022(5) 0.079(7) 0.006(4)
Cl6 0.233(15) 0.159(9) 0.208(12) -0.038(8) -0.023(10) -0.011(9)

loop_
_atom_type_symbol
_atom_type_description
_atom_type_scat_dispersion_real
_atom_type_scat_dispersion_imag
_atom_type_scat_source
C C 0.0137 0.0067 'International Tables Vol C Tables 4.2.6.8 and 6.1.1.4'
H H 0.0000 0.0000 'International Tables Vol C Tables 4.2.6.8 and 6.1.1.4'
Cl Cl 0.3281 0.5435 'International Tables Vol C Tables 4.2.6.8 and 6.1.1.4'
F F 0.0583 0.0400 'International Tables Vol C Tables 4.2.6.8 and 6.1.1.4'
N N 0.0241 0.0134 'International Tables Vol C Tables 4.2.6.8 and 6.1.1.4'
O O 0.0389 0.0241 'International Tables Vol C Tables 4.2.6.8 and 6.1.1.4'
P P 0.2543 0.3332 'International Tables Vol C Tables 4.2.6.8 and 6.1.1.4'
Ru Ru -0.0760 2.5955 'International Tables Vol C Tables 4.2.6.8 and 6.1.1.4'

loop_
_citation_id
_citation_doi
_citation_year
1 10.1039/D3DT01861J 2023

loop_
_geom_angle_atom_site_label_1
_geom_angle_atom_site_label_2
_geom_angle_atom_site_label_3
_geom_angle
_geom_angle_site_symmetry_1
_geom_angle_site_symmetry_3
_geom_angle_publ_flag
N1 Ru1 Ru2 90.61(11) . . ?
N1 Ru1 O1 87.76(15) . . ?
O1 Ru1 Ru2 91.10(8) . . ?
N3 Ru1 Ru2 89.17(11) . . ?
N3 Ru1 N1 93.64(16) . . ?
N3 Ru1 O1 178.57(14) . . ?
N3 Ru1 N5 91.97(16) . . ?
N5 Ru1 Ru2 92.00(10) . . ?
N5 Ru1 N1 173.85(16) . . ?
N5 Ru1 O1 86.62(15) . . ?
O2 Ru2 Ru1 87.28(8) . . ?
O2 Ru2 N7 83.09(13) . . ?
N4 Ru2 Ru1 91.00(10) . . ?
N4 Ru2 O2 178.27(13) . . ?
N4 Ru2 N2 89.53(16) . . ?
N4 Ru2 N6 89.63(16) . . ?
N4 Ru2 N7 98.63(15) . . ?
N2 Ru2 Ru1 90.15(10) . . ?
N2 Ru2 O2 90.61(14) . . ?
N2 Ru2 N6 178.22(15) . . ?
N2 Ru2 N7 91.58(15) . . ?
N6 Ru2 Ru1 88.30(10) . . ?
N6 Ru2 O2 90.18(15) . . ?
N6 Ru2 N7 90.09(15) . . ?
N7 Ru2 Ru1 170.23(11) . . ?
P1 Ru3 P2 83.60(4) . . ?
C32 Ru3 P1 162.52(15) . . ?
C32 Ru3 P2 113.14(14) . . ?
C33 Ru3 P1 140.14(16) . . ?
C33 Ru3 P2 97.92(15) . . ?
C33 Ru3 C32 36.8(2) . . ?
C33 Ru3 C51 61.5(2) . . ?
C51 Ru3 P1 101.41(15) . . ?
C51 Ru3 P2 153.31(16) . . ?
C51 Ru3 C32 61.4(2) . . ?
C55 Ru3 P1 126.88(15) . . ?
C55 Ru3 P2 149.39(16) . . ?
C55 Ru3 C32 37.0(2) . . ?
C55 Ru3 C33 61.6(2) . . ?
C55 Ru3 C51 36.8(2) . . ?
C55 Ru3 C89 61.7(2) . . ?
C1 Ru3 P1 88.05(14) . . ?
C1 Ru3 P2 87.59(13) . . ?
C1 Ru3 C32 97.3(2) . . ?
C1 Ru3 C33 131.8(2) . . ?
C1 Ru3 C51 118.6(2) . . ?
C1 Ru3 C55 90.5(2) . . ?
C1 Ru3 C89 152.2(2) . . ?
C89 Ru3 P1 107.51(17) . . ?
C89 Ru3 P2 116.39(16) . . ?
C89 Ru3 C32 61.4(2) . . ?
C89 Ru3 C33 36.7(2) . . ?
C89 Ru3 C51 37.0(2) . . ?
C42 P1 Ru3 116.12(17) . . ?
C42 P1 C59 106.2(2) . . ?
C45 P1 Ru3 118.72(17) . . ?
C45 P1 C42 103.0(2) . . ?
C45 P1 C59 103.0(2) . . ?
C59 P1 Ru3 108.41(16) . . ?
C61 P2 Ru3 119.06(18) . . ?
C61 P2 C64 100.7(2) . . ?
C64 P2 Ru3 111.18(16) . . ?
C14 P2 Ru3 113.90(15) . . ?
C14 P2 C61 103.6(2) . . ?
C14 P2 C64 107.1(2) . . ?
F16 P3 F17 89.3(2) . . ?
F16 P3 F6 178.6(3) . . ?
F29 P3 F16 89.3(2) . . ?
F29 P3 F17 89.4(2) . . ?
F29 P3 F4 178.0(3) . . ?
F29 P3 F6 90.9(3) . . ?
F4 P3 F16 90.1(2) . . ?
F4 P3 F17 88.7(2) . . ?
F4 P3 F6 89.7(2) . . ?
F6 P3 F17 89.3(3) . . ?
F10 P3 F16 90.9(3) . . ?
F10 P3 F17 179.6(3) . . ?
F10 P3 F29 90.9(3) . . ?
F10 P3 F4 91.0(3) . . ?
F10 P3 F6 90.5(3) . . ?
C6 N1 Ru1 122.5(3) . . ?
C6 N1 C20 121.9(4) . . ?
C20 N1 Ru1 115.6(3) . . ?
C19 O1 Ru1 116.7(3) . . ?
C19 O2 Ru2 120.2(3) . . ?
N1 C6 C35 124.0(4) . . ?
N2 C6 N1 115.7(4) . . ?
N2 C6 C35 120.1(4) . . ?
C30 N4 Ru2 119.4(3) . . ?
C38 N4 Ru2 122.6(3) . . ?
C38 N4 C30 118.0(4) . . ?
C6 N2 Ru2 120.3(3) . . ?
C6 N2 C18 118.0(4) . . ?
C18 N2 Ru2 121.7(3) . . ?
C30 N3 Ru1 123.8(3) . . ?
C30 N3 C44 119.7(4) . . ?
C44 N3 Ru1 116.4(3) . . ?
C21 N6 Ru2 121.1(3) . . ?
C23 N6 Ru2 121.5(3) . . ?
C23 N6 C21 117.5(4) . . ?
C21 N5 Ru1 121.1(3) . . ?
C21 N5 C41 120.4(4) . . ?
C41 N5 Ru1 117.5(3) . . ?
C1 N7 Ru2 148.1(4) . . ?
N2 C18 H18 118.3 . . ?
N2 C18 C27 123.3(5) . . ?
C27 C18 H18 118.3 . . ?
O1 C19 C49 117.8(4) . . ?
O2 C19 O1 123.7(5) . . ?
O2 C19 C49 118.5(4) . . ?
C48 C20 N1 117.5(5) . . ?
C71 C20 N1 123.0(4) . . ?
C71 C20 C48 119.1(5) . . ?
N6 C21 C28 120.0(4) . . ?
N5 C21 N6 115.3(4) . . ?
N5 C21 C28 124.6(4) . . ?
N6 C23 H23 118.0 . . ?
N6 C23 C24 124.1(4) . . ?
C24 C23 H23 118.0 . . ?
C23 C24 H24 120.4 . . ?
C23 C24 C25 119.1(4) . . ?
C25 C24 H24 120.4 . . ?
C24 C25 C12 119.6(4) . . ?
C28 C25 C24 117.6(5) . . ?
C28 C25 C12 122.8(4) . . ?
C44 C26 H26 119.9 . . ?
C73 C26 H26 119.9 . . ?
C73 C26 C44 120.1(5) . . ?
C18 C27 H27 120.6 . . ?
C18 C27 C34 118.9(4) . . ?
C34 C27 H27 120.6 . . ?
C21 C28 H28 119.2 . . ?
C25 C28 C21 121.7(4) . . ?
C25 C28 H28 119.2 . . ?
N4 C30 C37 120.7(4) . . ?
N3 C30 N4 115.4(4) . . ?
N3 C30 C37 123.9(4) . . ?
C41 C31 H31 119.6 . . ?
C57 C31 H31 119.6 . . ?
C57 C31 C41 120.7(5) . . ?
Ru3 C32 H32 123.1 . . ?
C33 C32 Ru3 71.6(3) . . ?
C33 C32 H32 126.0 . . ?
C33 C32 C55 108.0(5) . . ?
C55 C32 Ru3 71.0(3) . . ?
C55 C32 H32 126.0 . . ?
Ru3 C33 H33 122.5 . . ?
C32 C33 Ru3 71.7(3) . . ?
C32 C33 H33 125.9 . . ?
C89 C33 Ru3 71.6(3) . . ?
C89 C33 C32 108.2(5) . . ?
C89 C33 H33 125.9 . . ?
C27 C34 C4 120.1(4) . . ?
C35 C34 C27 118.2(4) . . ?
C35 C34 C4 121.7(4) . . ?
C6 C35 H35 119.6 . . ?
C34 C35 C6 120.9(4) . . ?
C34 C35 H35 119.6 . . ?
C30 C37 H37 119.7 . . ?
C52 C37 C30 120.7(5) . . ?
C52 C37 H37 119.7 . . ?
N4 C38 H38 118.5 . . ?
C58 C38 N4 123.0(5) . . ?
C58 C38 H38 118.5 . . ?
C41 C40 H40 119.7 . . ?
C41 C40 C75 120.6(5) . . ?
C75 C40 H40 119.7 . . ?
C31 C41 N5 121.3(4) . . ?
C40 C41 N5 120.3(5) . . ?
C40 C41 C31 118.3(4) . . ?
C81 C42 P1 123.1(4) . . ?
C81 C42 C85 118.7(5) . . ?
C85 C42 P1 118.1(4) . . ?
C26 C44 N3 119.7(4) . . ?
C74 C44 N3 121.1(5) . . ?
C74 C44 C26 119.1(5) . . ?
C53 C45 P1 120.4(4) . . ?
C83 C45 P1 120.5(4) . . ?
C83 C45 C53 119.1(5) . . ?
C57 C47 H47 120.0 . . ?
C75 C47 H47 120.0 . . ?
C75 C47 C57 120.0(5) . . ?
C20 C48 H48 119.9 . . ?
C87 C48 C20 120.1(5) . . ?
C87 C48 H48 119.9 . . ?
C19 C49 H49A 109.5 . . ?
C19 C49 H49B 109.5 . . ?
C19 C49 H49C 109.5 . . ?
H49A C49 H49B 109.5 . . ?
H49A C49 H49C 109.5 . . ?
H49B C49 H49C 109.5 . . ?
Ru3 C51 H51 123.1 . . ?
C55 C51 Ru3 71.1(3) . . ?
C55 C51 H51 126.0 . . ?
C55 C51 C89 107.9(5) . . ?
C89 C51 Ru3 71.4(3) . . ?
C89 C51 H51 126.0 . . ?
C37 C52 C58 117.7(5) . . ?
C37 C52 C5 120.8(5) . . ?
C58 C52 C5 121.5(5) . . ?
C45 C53 H53 120.0 . . ?
C45 C53 C82 120.0(5) . . ?
C82 C53 H53 120.0 . . ?
Ru3 C55 H55 121.7 . . ?
C32 C55 Ru3 72.0(3) . . ?
C32 C55 H55 126.0 . . ?
C51 C55 Ru3 72.0(3) . . ?
C51 C55 C32 108.0(5) . . ?
C51 C55 H55 126.0 . . ?
C71 C56 H56 119.8 . . ?
C71 C56 C88 120.3(6) . . ?
C88 C56 H56 119.8 . . ?
C31 C57 H57 120.0 . . ?
C47 C57 C31 120.0(5) . . ?
C47 C57 H57 120.0 . . ?
C38 C58 C52 119.8(5) . . ?
C38 C58 H58 120.1 . . ?
C52 C58 H58 120.1 . . ?
P1 C59 H59A 109.8 . . ?
P1 C59 H59B 109.8 . . ?
H59A C59 H59B 108.2 . . ?
C64 C59 P1 109.5(3) . . ?
C64 C59 H59A 109.8 . . ?
C64 C59 H59B 109.8 . . ?
C72 C60 H60 120.2 . . ?
C80 C60 H60 120.2 . . ?
C80 C60 C72 119.6(6) . . ?
C66 C61 P2 119.5(4) . . ?
C72 C61 P2 121.8(4) . . ?
C72 C61 C66 118.4(5) . . ?
C69 C63 H63 119.8 . . ?
C69 C63 C74 120.3(6) . . ?
C74 C63 H63 119.8 . . ?
P2 C64 H64A 109.5 . . ?
P2 C64 H64B 109.5 . . ?
C59 C64 P2 110.7(3) . . ?
C59 C64 H64A 109.5 . . ?
C59 C64 H64B 109.5 . . ?
H64A C64 H64B 108.1 . . ?
N7 C1 Ru3 171.5(4) . . ?
C61 C66 H66 119.6 . . ?
C61 C66 C90 120.9(6) . . ?
C90 C66 H66 119.6 . . ?
C63 C69 H69 120.1 . . ?
C63 C69 C73 119.8(5) . . ?
C73 C69 H69 120.1 . . ?
C83 C70 H70 119.7 . . ?
C83 C70 C84 120.5(5) . . ?
C84 C70 H70 119.7 . . ?
C20 C71 C56 120.6(5) . . ?
C20 C71 H71 119.7 . . ?
C56 C71 H71 119.7 . . ?
C60 C72 C61 121.6(6) . . ?
C60 C72 H72 119.2 . . ?
C61 C72 H72 119.2 . . ?
C26 C73 H73 119.7 . . ?
C69 C73 C26 120.6(6) . . ?
C69 C73 H73 119.7 . . ?
C44 C74 C63 120.0(6) . . ?
C44 C74 H74 120.0 . . ?
C63 C74 H74 120.0 . . ?
C40 C75 H75 119.8 . . ?
C47 C75 C40 120.4(5) . . ?
C47 C75 H75 119.8 . . ?
C86 C76 H76 120.2 . . ?
C91 C76 H76 120.2 . . ?
C91 C76 C86 119.7(5) . . ?
C60 C80 H80 119.9 . . ?
C60 C80 C90 120.3(5) . . ?
C90 C80 H80 119.9 . . ?
C42 C81 H81 120.1 . . ?
C42 C81 C91 119.8(6) . . ?
C91 C81 H81 120.1 . . ?
C53 C82 H82 119.8 . . ?
C84 C82 C53 120.4(5) . . ?
C84 C82 H82 119.8 . . ?
C45 C83 H83 119.9 . . ?
C70 C83 C45 120.2(5) . . ?
C70 C83 H83 119.9 . . ?
C70 C84 H84 120.1 . . ?
C82 C84 C70 119.8(5) . . ?
C82 C84 H84 120.1 . . ?
C42 C85 H85 119.5 . . ?
C86 C85 C42 120.9(5) . . ?
C86 C85 H85 119.5 . . ?
C76 C86 C85 119.9(6) . . ?
C76 C86 H86 120.1 . . ?
C85 C86 H86 120.1 . . ?
C48 C87 H87 119.7 . . ?
C48 C87 C88 120.5(6) . . ?
C88 C87 H87 119.7 . . ?
C56 C88 C87 119.3(5) . . ?
C56 C88 H88 120.4 . . ?
C87 C88 H88 120.4 . . ?
Ru3 C89 H89 122.3 . . ?
C33 C89 Ru3 71.7(3) . . ?
C33 C89 C51 107.9(5) . . ?
C33 C89 H89 126.0 . . ?
C51 C89 Ru3 71.6(3) . . ?
C51 C89 H89 126.0 . . ?
C66 C90 C80 119.2(6) . . ?
C66 C90 H90 120.4 . . ?
C80 C90 H90 120.4 . . ?
C76 C91 C81 120.9(5) . . ?
C76 C91 H91 119.5 . . ?
C81 C91 H91 119.5 . . ?
C25 C12 H12A 109.5 . . ?
C25 C12 H12B 109.5 . . ?
C25 C12 H12C 109.5 . . ?
H12A C12 H12B 109.5 . . ?
H12A C12 H12C 109.5 . . ?
H12B C12 H12C 109.5 . . ?
C7 C14 P2 122.8(4) . . ?
C7 C14 C8 118.2(5) . . ?
C8 C14 P2 118.9(4) . . ?
C14 C7 H7 119.5 . . ?
C11 C7 C14 120.9(5) . . ?
C11 C7 H7 119.5 . . ?
C14 C8 H8 119.6 . . ?
C2 C8 C14 120.8(5) . . ?
C2 C8 H8 119.6 . . ?
C7 C11 H11 119.7 . . ?
C7 C11 C9 120.5(6) . . ?
C9 C11 H11 119.7 . . ?
C8 C2 H2 119.8 . . ?
C9 C2 C8 120.4(5) . . ?
C9 C2 H2 119.8 . . ?
C11 C9 H9 120.4 . . ?
C2 C9 C11 119.1(5) . . ?
C2 C9 H9 120.4 . . ?
Cl1 C3 H3AA 109.4 . . ?
Cl1 C3 H3AB 109.4 . . ?
Cl2 C3 Cl1 111.2(7) . . ?
Cl2 C3 H3AA 109.4 . . ?
Cl2 C3 H3AB 109.4 . . ?
H3AA C3 H3AB 108.0 . . ?
H3BC C3 H3BD 107.9 . . ?
Cl2A C3 H3BC 109.2 . . ?
Cl2A C3 H3BD 109.2 . . ?
Cl3 C3 H3BC 109.2 . . ?
Cl3 C3 H3BD 109.2 . . ?
Cl3 C3 Cl2A 112.3(9) . . ?
C34 C4 H4A 109.5 . . ?
C34 C4 H4B 109.5 . . ?
C34 C4 H4C 109.5 . . ?
H4A C4 H4B 109.5 . . ?
H4A C4 H4C 109.5 . . ?
H4B C4 H4C 109.5 . . ?
C52 C5 H5A 109.5 . . ?
C52 C5 H5B 109.5 . . ?
C52 C5 H5C 109.5 . . ?
H5A C5 H5B 109.5 . . ?
H5A C5 H5C 109.5 . . ?
H5B C5 H5C 109.5 . . ?
Cl10 C10 Cl4 104.2(13) . . ?
Cl10 C10 H10A 110.9 . . ?
Cl10 C10 H10B 110.9 . . ?
Cl4 C10 H10A 110.9 . . ?
Cl4 C10 H10B 110.9 . . ?
H10A C10 H10B 108.9 . . ?
H10C C10A H10D 109.9 . . ?
Cl4A C10A H10C 112.3 . . ?
Cl4A C10A H10D 112.3 . . ?
Cl C10A H10C 112.3 . . ?
Cl C10A H10D 112.3 . . ?
Cl C10A Cl4A 97.4(18) . . ?
H13A C13 H13B 115(10) . . ?
Cl6 C13 H13A 119(10) . . ?
Cl6 C13 H13B 94(10) . . ?
C13 Cl5 Cl5 126.2(8) . 2_755 ?

loop_
_geom_bond_atom_site_label_1
_geom_bond_atom_site_label_2
_geom_bond_distance
_geom_bond_site_symmetry_2
_geom_bond_publ_flag
Ru1 Ru2 2.2788(4) . ?
Ru1 N1 2.022(4) . ?
Ru1 O1 2.083(3) . ?
Ru1 N3 1.990(4) . ?
Ru1 N5 2.021(4) . ?
Ru2 O2 2.094(3) . ?
Ru2 N4 2.039(4) . ?
Ru2 N2 2.085(4) . ?
Ru2 N6 2.092(4) . ?
Ru2 N7 2.140(3) . ?
Ru3 P1 2.2575(13) . ?
Ru3 P2 2.2691(12) . ?
Ru3 C32 2.242(5) . ?
Ru3 C33 2.240(6) . ?
Ru3 C51 2.241(5) . ?
Ru3 C55 2.229(5) . ?
Ru3 C1 1.963(5) . ?
Ru3 C89 2.239(6) . ?
P1 C42 1.829(5) . ?
P1 C45 1.820(5) . ?
P1 C59 1.829(5) . ?
P2 C61 1.827(5) . ?
P2 C64 1.852(5) . ?
P2 C14 1.811(5) . ?
P3 F16 1.598(4) . ?
P3 F17 1.613(4) . ?
P3 F29 1.587(4) . ?
P3 F4 1.596(4) . ?
P3 F6 1.598(4) . ?
P3 F10 1.584(5) . ?
N1 C6 1.368(6) . ?
N1 C20 1.414(6) . ?
O1 C19 1.268(6) . ?
O2 C19 1.267(6) . ?
C6 N2 1.362(6) . ?
C6 C35 1.401(7) . ?
N4 C30 1.366(6) . ?
N4 C38 1.359(6) . ?
N2 C18 1.362(6) . ?
N3 C30 1.361(6) . ?
N3 C44 1.436(6) . ?
N6 C21 1.385(6) . ?
N6 C23 1.359(6) . ?
N5 C21 1.362(6) . ?
N5 C41 1.413(6) . ?
N7 C1 1.156(6) . ?
C18 H18 0.9500 . ?
C18 C27 1.363(7) . ?
C19 C49 1.484(7) . ?
C20 C48 1.398(7) . ?
C20 C71 1.374(7) . ?
C21 C28 1.399(7) . ?
C23 H23 0.9500 . ?
C23 C24 1.361(7) . ?
C24 H24 0.9500 . ?
C24 C25 1.414(7) . ?
C25 C28 1.372(7) . ?
C25 C12 1.504(7) . ?
C26 H26 0.9500 . ?
C26 C44 1.383(8) . ?
C26 C73 1.383(7) . ?
C27 H27 0.9500 . ?
C27 C34 1.400(7) . ?
C28 H28 0.9500 . ?
C30 C37 1.397(7) . ?
C31 H31 0.9500 . ?
C31 C41 1.401(7) . ?
C31 C57 1.391(7) . ?
C32 H32 0.9500 . ?
C32 C33 1.414(8) . ?
C32 C55 1.417(8) . ?
C33 H33 0.9500 . ?
C33 C89 1.411(9) . ?
C34 C35 1.371(7) . ?
C34 C4 1.499(7) . ?
C35 H35 0.9500 . ?
C37 H37 0.9500 . ?
C37 C52 1.374(8) . ?
C38 H38 0.9500 . ?
C38 C58 1.356(8) . ?
C40 H40 0.9500 . ?
C40 C41 1.387(7) . ?
C40 C75 1.399(7) . ?
C42 C81 1.380(7) . ?
C42 C85 1.394(8) . ?
C44 C74 1.375(7) . ?
C45 C53 1.395(7) . ?
C45 C83 1.395(7) . ?
C47 H47 0.9500 . ?
C47 C57 1.381(8) . ?
C47 C75 1.371(8) . ?
C48 H48 0.9500 . ?
C48 C87 1.372(7) . ?
C49 H49A 0.9800 . ?
C49 H49B 0.9800 . ?
C49 H49C 0.9800 . ?
C51 H51 0.9500 . ?
C51 C55 1.413(8) . ?
C51 C89 1.421(8) . ?
C52 C58 1.406(7) . ?
C52 C5 1.491(8) . ?
C53 H53 0.9500 . ?
C53 C82 1.396(7) . ?
C55 H55 0.9500 . ?
C56 H56 0.9500 . ?
C56 C71 1.382(7) . ?
C56 C88 1.382(10) . ?
C57 H57 0.9500 . ?
C58 H58 0.9500 . ?
C59 H59A 0.9900 . ?
C59 H59B 0.9900 . ?
C59 C64 1.528(7) . ?
C60 H60 0.9500 . ?
C60 C72 1.373(8) . ?
C60 C80 1.372(10) . ?
C61 C66 1.384(8) . ?
C61 C72 1.382(8) . ?
C63 H63 0.9500 . ?
C63 C69 1.361(10) . ?
C63 C74 1.399(8) . ?
C64 H64A 0.9900 . ?
C64 H64B 0.9900 . ?
C66 H66 0.9500 . ?
C66 C90 1.385(8) . ?
C69 H69 0.9500 . ?
C69 C73 1.367(9) . ?
C70 H70 0.9500 . ?
C70 C83 1.383(7) . ?
C70 C84 1.386(8) . ?
C71 H71 0.9500 . ?
C72 H72 0.9500 . ?
C73 H73 0.9500 . ?
C74 H74 0.9500 . ?
C75 H75 0.9500 . ?
C76 H76 0.9500 . ?
C76 C86 1.387(9) . ?
C76 C91 1.358(10) . ?
C80 H80 0.9500 . ?
C80 C90 1.393(10) . ?
C81 H81 0.9500 . ?
C81 C91 1.414(8) . ?
C82 H82 0.9500 . ?
C82 C84 1.374(8) . ?
C83 H83 0.9500 . ?
C84 H84 0.9500 . ?
C85 H85 0.9500 . ?
C85 C86 1.394(8) . ?
C86 H86 0.9500 . ?
C87 H87 0.9500 . ?
C87 C88 1.384(10) . ?
C88 H88 0.9500 . ?
C89 H89 0.9500 . ?
C90 H90 0.9500 . ?
C91 H91 0.9500 . ?
C12 H12A 0.9800 . ?
C12 H12B 0.9800 . ?
C12 H12C 0.9800 . ?
C14 C7 1.385(7) . ?
C14 C8 1.385(7) . ?
C7 H7 0.9500 . ?
C7 C11 1.374(8) . ?
C8 H8 0.9500 . ?
C8 C2 1.385(7) . ?
C11 H11 0.9500 . ?
C11 C9 1.383(9) . ?
Cl1 C3 1.806(14) . ?
C2 H2 0.9500 . ?
C2 C9 1.373(8) . ?
C9 H9 0.9500 . ?
Cl2 C3 1.687(9) . ?
C3 H3AA 0.9900 . ?
C3 H3AB 0.9900 . ?
C3 H3BC 0.9900 . ?
C3 H3BD 0.9900 . ?
C3 Cl2A 1.806(14) . ?
C3 Cl3 1.717(13) . ?
C4 H4A 0.9800 . ?
C4 H4B 0.9800 . ?
C4 H4C 0.9800 . ?
C5 H5A 0.9800 . ?
C5 H5B 0.9800 . ?
C5 H5C 0.9800 . ?
Cl10 C10 1.59(3) . ?
Cl4 C10 1.99(3) . ?
C10 H10A 0.9900 . ?
C10 H10B 0.9900 . ?
C10A H10C 0.9900 . ?
C10A H10D 0.9900 . ?
C10A Cl4A 2.06(3) . ?
C10A Cl 1.68(3) . ?
C13 H13A 1.1(2) . ?
C13 H13B 1.0(2) . ?
C13 Cl5 1.273(13) . ?
C13 Cl6 1.447(16) . ?
Cl5 Cl5 1.725(19) 2_755 ?

loop_
_geom_torsion_atom_site_label_1
_geom_torsion_atom_site_label_2
_geom_torsion_atom_site_label_3
_geom_torsion_atom_site_label_4
_geom_torsion
_geom_torsion_site_symmetry_1
_geom_torsion_site_symmetry_2
_geom_torsion_site_symmetry_3
_geom_torsion_site_symmetry_4
_geom_torsion_publ_flag
Ru1 N1 C6 N2 9.5(6) . . . . ?
Ru1 N1 C6 C35 -166.5(4) . . . . ?
Ru1 N1 C20 C48 48.2(5) . . . . ?
Ru1 N1 C20 C71 -124.4(4) . . . . ?
Ru1 O1 C19 O2 6.1(6) . . . . ?
Ru1 O1 C19 C49 -174.8(4) . . . . ?
Ru1 N3 C30 N4 4.7(6) . . . . ?
Ru1 N3 C30 C37 -175.1(4) . . . . ?
Ru1 N3 C44 C26 -97.8(5) . . . . ?
Ru1 N3 C44 C74 78.4(5) . . . . ?
Ru1 N5 C21 N6 10.2(6) . . . . ?
Ru1 N5 C21 C28 -166.6(4) . . . . ?
Ru1 N5 C41 C31 -122.0(4) . . . . ?
Ru1 N5 C41 C40 54.2(6) . . . . ?
Ru2 O2 C19 O1 2.2(7) . . . . ?
Ru2 O2 C19 C49 -176.9(4) . . . . ?
Ru2 N4 C30 N3 5.1(6) . . . . ?
Ru2 N4 C30 C37 -175.0(4) . . . . ?
Ru2 N4 C38 C58 177.6(4) . . . . ?
Ru2 N2 C18 C27 -174.1(4) . . . . ?
Ru2 N6 C21 N5 2.2(6) . . . . ?
Ru2 N6 C21 C28 179.1(3) . . . . ?
Ru2 N6 C23 C24 179.7(4) . . . . ?
Ru3 P1 C42 C81 112.9(5) . . . . ?
Ru3 P1 C42 C85 -64.1(5) . . . . ?
Ru3 P1 C45 C53 3.1(5) . . . . ?
Ru3 P1 C45 C83 -175.2(3) . . . . ?
Ru3 P1 C59 C64 -44.9(3) . . . . ?
Ru3 P2 C61 C66 -34.3(5) . . . . ?
Ru3 P2 C61 C72 151.5(4) . . . . ?
Ru3 P2 C64 C59 -17.0(4) . . . . ?
Ru3 P2 C14 C7 106.0(4) . . . . ?
Ru3 P2 C14 C8 -69.5(4) . . . . ?
Ru3 C32 C33 C89 62.7(4) . . . . ?
Ru3 C32 C55 C51 -63.5(4) . . . . ?
Ru3 C33 C89 C51 62.8(4) . . . . ?
Ru3 C51 C55 C32 63.5(4) . . . . ?
Ru3 C51 C89 C33 -62.9(4) . . . . ?
P1 C42 C81 C91 -174.4(5) . . . . ?
P1 C42 C85 C86 176.3(5) . . . . ?
P1 C45 C53 C82 -179.4(4) . . . . ?
P1 C45 C83 C70 178.9(4) . . . . ?
P1 C59 C64 P2 38.4(4) . . . . ?
P2 C61 C66 C90 -175.1(4) . . . . ?
P2 C61 C72 C60 174.1(5) . . . . ?
P2 C14 C7 C11 -176.8(4) . . . . ?
P2 C14 C8 C2 177.9(4) . . . . ?
N1 C6 N2 Ru2 -4.3(6) . . . . ?
N1 C6 N2 C18 176.8(4) . . . . ?
N1 C6 C35 C34 178.7(5) . . . . ?
N1 C20 C48 C87 -172.5(5) . . . . ?
N1 C20 C71 C56 171.9(5) . . . . ?
C6 N1 C20 C48 -129.9(5) . . . . ?
C6 N1 C20 C71 57.5(7) . . . . ?
C6 N2 C18 C27 4.7(7) . . . . ?
N4 C30 C37 C52 -4.3(8) . . . . ?
N4 C38 C58 C52 -1.0(9) . . . . ?
N2 C6 C35 C34 2.8(7) . . . . ?
N2 C18 C27 C34 1.8(7) . . . . ?
N3 C30 C37 C52 175.6(5) . . . . ?
N3 C44 C74 C63 -176.0(5) . . . . ?
N6 C21 C28 C25 -0.3(7) . . . . ?
N6 C23 C24 C25 2.4(7) . . . . ?
N5 C21 C28 C25 176.3(4) . . . . ?
C18 C27 C34 C35 -5.9(7) . . . . ?
C18 C27 C34 C4 173.1(5) . . . . ?
C20 N1 C6 N2 -172.5(4) . . . . ?
C20 N1 C6 C35 11.4(7) . . . . ?
C20 C48 C87 C88 -0.2(8) . . . . ?
C21 N6 C23 C24 -1.6(7) . . . . ?
C21 N5 C41 C31 46.6(6) . . . . ?
C21 N5 C41 C40 -137.2(5) . . . . ?
C23 N6 C21 N5 -176.5(4) . . . . ?
C23 N6 C21 C28 0.4(7) . . . . ?
C23 C24 C25 C28 -2.1(7) . . . . ?
C23 C24 C25 C12 176.0(4) . . . . ?
C24 C25 C28 C21 1.1(7) . . . . ?
C26 C44 C74 C63 0.2(8) . . . . ?
C27 C34 C35 C6 3.7(7) . . . . ?
C30 N4 C38 C58 -1.2(8) . . . . ?
C30 N3 C44 C26 77.1(6) . . . . ?
C30 N3 C44 C74 -106.7(6) . . . . ?
C30 C37 C52 C58 2.0(9) . . . . ?
C30 C37 C52 C5 -178.1(5) . . . . ?
C32 C33 C89 Ru3 -62.7(4) . . . . ?
C32 C33 C89 C51 0.1(6) . . . . ?
C33 C32 C55 Ru3 62.4(4) . . . . ?
C33 C32 C55 C51 -1.1(6) . . . . ?
C35 C6 N2 Ru2 171.9(3) . . . . ?
C35 C6 N2 C18 -6.9(7) . . . . ?
C37 C52 C58 C38 0.6(9) . . . . ?
C38 N4 C30 N3 -176.1(4) . . . . ?
C38 N4 C30 C37 3.8(7) . . . . ?
C41 N5 C21 N6 -158.0(4) . . . . ?
C41 N5 C21 C28 25.3(7) . . . . ?
C41 C31 C57 C47 -0.3(8) . . . . ?
C41 C40 C75 C47 -1.2(8) . . . . ?
C42 P1 C45 C53 -126.8(4) . . . . ?
C42 P1 C45 C83 54.9(5) . . . . ?
C42 P1 C59 C64 80.6(4) . . . . ?
C42 C81 C91 C76 -3.1(11) . . . . ?
C42 C85 C86 C76 -0.5(11) . . . . ?
C44 N3 C30 N4 -169.8(4) . . . . ?
C44 N3 C30 C37 10.3(7) . . . . ?
C44 C26 C73 C69 -0.6(9) . . . . ?
C45 P1 C42 C81 -115.6(5) . . . . ?
C45 P1 C42 C85 67.3(5) . . . . ?
C45 P1 C59 C64 -171.5(3) . . . . ?
C45 C53 C82 C84 0.0(8) . . . . ?
C48 C20 C71 C56 -0.6(8) . . . . ?
C48 C87 C88 C56 0.2(9) . . . . ?
C53 C45 C83 C70 0.6(8) . . . . ?
C53 C82 C84 C70 1.6(8) . . . . ?
C55 C32 C33 Ru3 -62.1(4) . . . . ?
C55 C32 C33 C89 0.6(6) . . . . ?
C55 C51 C89 Ru3 62.1(4) . . . . ?
C55 C51 C89 C33 -0.8(6) . . . . ?
C57 C31 C41 N5 177.6(5) . . . . ?
C57 C31 C41 C40 1.3(8) . . . . ?
C57 C47 C75 C40 2.2(8) . . . . ?
C59 P1 C42 C81 -7.7(6) . . . . ?
C59 P1 C42 C85 175.3(5) . . . . ?
C59 P1 C45 C53 122.9(4) . . . . ?
C59 P1 C45 C83 -55.4(5) . . . . ?
C60 C80 C90 C66 0.5(9) . . . . ?
C61 P2 C64 C59 -144.1(4) . . . . ?
C61 P2 C14 C7 -123.2(4) . . . . ?
C61 P2 C14 C8 61.3(4) . . . . ?
C61 C66 C90 C80 0.5(9) . . . . ?
C63 C69 C73 C26 0.8(10) . . . . ?
C64 P2 C61 C66 87.4(5) . . . . ?
C64 P2 C61 C72 -86.8(5) . . . . ?
C64 P2 C14 C7 -17.3(5) . . . . ?
C64 P2 C14 C8 167.1(4) . . . . ?
C66 C61 C72 C60 -0.2(9) . . . . ?
C69 C63 C74 C44 0.0(9) . . . . ?
C71 C20 C48 C87 0.4(8) . . . . ?
C71 C56 C88 C87 -0.4(9) . . . . ?
C72 C60 C80 C90 -1.4(10) . . . . ?
C72 C61 C66 C90 -0.7(8) . . . . ?
C73 C26 C44 N3 176.4(5) . . . . ?
C73 C26 C44 C74 0.1(8) . . . . ?
C74 C63 C69 C73 -0.5(10) . . . . ?
C75 C40 C41 N5 -176.8(4) . . . . ?
C75 C40 C41 C31 -0.5(8) . . . . ?
C75 C47 C57 C31 -1.4(8) . . . . ?
C80 C60 C72 C61 1.2(10) . . . . ?
C81 C42 C85 C86 -0.9(10) . . . . ?
C83 C45 C53 C82 -1.1(7) . . . . ?
C83 C70 C84 C82 -2.1(8) . . . . ?
C84 C70 C83 C45 1.0(8) . . . . ?
C85 C42 C81 C91 2.6(10) . . . . ?
C86 C76 C91 C81 1.8(11) . . . . ?
C88 C56 C71 C20 0.6(9) . . . . ?
C89 C51 C55 Ru3 -62.3(4) . . . . ?
C89 C51 C55 C32 1.2(6) . . . . ?
C91 C76 C86 C85 0.0(11) . . . . ?
C12 C25 C28 C21 -176.9(4) . . . . ?
C14 P2 C61 C66 -161.9(4) . . . . ?
C14 P2 C61 C72 23.8(5) . . . . ?
C14 P2 C64 C59 108.0(4) . . . . ?
C14 C7 C11 C9 -0.8(9) . . . . ?
C14 C8 C2 C9 -1.0(8) . . . . ?
C7 C14 C8 C2 2.1(7) . . . . ?
C7 C11 C9 C2 1.9(9) . . . . ?
C8 C14 C7 C11 -1.3(8) . . . . ?
C8 C2 C9 C11 -1.0(8) . . . . ?
C4 C34 C35 C6 -175.3(5) . . . . ?
C5 C52 C58 C38 -179.3(6) . . . . ?

loop_
_twin_individual_id
_twin_individual_mass_fraction_refined
_oxdiff_twin_reflns_isolated
_oxdiff_twin_reflns_overlapped
_twin_individual_twin_lattice_type
_twin_individual_twin_matrix_11
_twin_individual_twin_matrix_12
_twin_individual_twin_matrix_13
_twin_individual_twin_matrix_21
_twin_individual_twin_matrix_22
_twin_individual_twin_matrix_23
_twin_individual_twin_matrix_31
_twin_individual_twin_matrix_32
_twin_individual_twin_matrix_33
1 0.5443 21406 31194 ref 1.0000 0.0000 0.0000 0.0000 1.0000 0.0000 0.0000 0.0000 1.0000
2 0.4557 21536 31194 nmt -0.9997 0.0010 -0.0006 0.0251 0.9999 -0.2384 0.0009 0.0001 -0.9998
